data_5000325
_chemical_formula_moiety 'C107 H85 Fe8 N5 O31'
_chemical_formula_sum 'C107 H85 Fe8 N5 O31'
_chemical_formula_weight 2383.64
_space_group_IT_number 2
_symmetry_cell_setting triclinic
_symmetry_space_group_name_Hall '-P 1'
_symmetry_space_group_name_H-M 'P -1'
_atom_sites_solution_primary direct
_atom_sites_solution_secondary difmap
_cell_angle_alpha 103.14(2)
_cell_angle_beta 99.07(2)
_cell_angle_gamma 108.96(2)
_cell_formula_units_Z 2
_cell_length_a 19.211(8)
_cell_length_b 23.676(11)
_cell_length_c 15.767(8)
_cell_measurement_reflns_used 24
_cell_measurement_temperature 105
_cell_measurement_theta_max 12.77
_cell_measurement_theta_min 11.16
_cell_volume 6393(5)
_diffrn_ambient_temperature 105
_diffrn_detector_area_resol_mean ?
_diffrn_measured_fraction_theta_full 0
_diffrn_measured_fraction_theta_max 1
_diffrn_measurement_device_type 'refurbished Picker diffractometer'
_diffrn_measurement_method '\q/2\q scans'
_diffrn_radiation_type 'Mo K\a'
_diffrn_radiation_wavelength 0.71069
_diffrn_reflns_av_R_equivalents 0.062
_diffrn_reflns_limit_h_max 5
_diffrn_reflns_limit_h_min -22
_diffrn_reflns_limit_k_max 28
_diffrn_reflns_limit_k_min -27
_diffrn_reflns_limit_l_max 18
_diffrn_reflns_limit_l_min -18
_diffrn_reflns_number 24754
_diffrn_reflns_theta_full 0
_diffrn_reflns_theta_max 25.0611
_diffrn_reflns_theta_min 3.05161
_diffrn_standards_decay_% -3.5
_diffrn_standards_interval_count 300
_diffrn_standards_number 4
_exptl_absorpt_coefficient_mu 0.9471
_exptl_absorpt_correction_T_max ?
_exptl_absorpt_correction_T_min ?
_exptl_absorpt_correction_type none
_exptl_absorpt_process_details none
_exptl_crystal_colour red
_exptl_crystal_density_diffrn 1.238
_exptl_crystal_density_meas ?
_exptl_crystal_density_method 'not measured'
_exptl_crystal_description parallelopiped
_exptl_crystal_F_000 2436
_exptl_crystal_size_max 0.40
_exptl_crystal_size_mid 0.35
_exptl_crystal_size_min 0.25
_refine_diff_density_max 3.33
_refine_diff_density_min -2.05
_refine_ls_abs_structure_details none
_refine_ls_abs_structure_Flack ?
_refine_ls_extinction_coef 0.00000050(8)
_refine_ls_extinction_expression
;
Larson, A. C. (1967).  Acta Cryst. 23, p. 664.  Eq. (3)
;
_refine_ls_extinction_method Zachariasen
_refine_ls_goodness_of_fit_ref 3.9087
_refine_ls_hydrogen_treatment undef
_refine_ls_matrix_type full
_refine_ls_number_parameters 686
_refine_ls_number_reflns 10710
_refine_ls_R_factor_gt 0.1877
_refine_ls_shift/su_max 2.752
_refine_ls_structure_factor_coef F
_refine_ls_weighting_details w^-1^=\s^2^(F)+(.07F)^2^
_refine_ls_weighting_scheme calc
_refine_ls_wR_factor_ref 0.1945
_reflns_number_gt 10710
_reflns_number_total 22551
_reflns_threshold_expression F^2^>2.0\s(F^2^)
_cod_original_cell_volume 6393.2(6.2)
_cod_database_code 5000325

loop_
_symmetry_equiv_pos_as_xyz
x,y,z
-x,-y,-z

loop_
_atom_site_label
_atom_site_type_symbol
_atom_site_fract_x
_atom_site_fract_y
_atom_site_fract_z
_atom_site_U_iso_or_equiv
_atom_site_adp_type
_atom_site_occupancy
_atom_site_disorder_group
_atom_site_disorder_assembly
Fe1 Fe 0.41368(10) 0.32752(11) 0.62539(19) 0.1318(14) Uani 1 0 .
Fe2 Fe 0.25596(11) 0.20178(10) 0.5373(2) 0.1409(14) Uani 1 0 .
Fe3 Fe 0.28598(9) 0.33920(8) 0.70266(16) 0.0778(10) Uani 1 0 .
Fe4 Fe 0.10032(9) 0.23397(8) 0.59543(15) 0.0748(10) Uani 1 0 .
Fe5 Fe 0.11528(8) 0.36000(7) 0.68331(12) 0.0423(8) Uani 1 0 .
Fe6 Fe -0.06718(8) 0.24648(8) 0.58427(12) 0.0431(8) Uani 1 0 .
Fe7 Fe -0.00899(8) 0.37807(8) 0.77485(11) 0.0356(7) Uani 1 0 .
Fe8 Fe -0.17855(8) 0.29763(8) 0.64675(12) 0.0382(7) Uani 1 0 .
O9 O 0.3016(4) 0.2864(4) 0.5977(7) 0.110(5) Uani 1 0 .
O10 O 0.1816(4) 0.3114(3) 0.6737(6) 0.063(4) Uani 1 0 .
O11 O 0.0367(4) 0.2822(3) 0.6021(5) 0.049(4) Uani 1 0 .
O12 O -0.0748(3) 0.3146(3) 0.6729(5) 0.036(3) Uani 1 0 .
O13 O 0.4017(5) 0.3664(4) 0.7426(6) 0.062(3) Uiso 1 0 .
C14 C 0.4273(8) 0.3589(7) 0.8246(11) 0.073(4) Uiso 1 0 .
C15 C 0.3731(9) 0.3062(7) 0.8462(11) 0.073(4) Uiso 1 0 .
C16 C 0.3817(14) 0.2736(12) 0.9110(16) 0.138(8) Uiso 1 0 .
C17 C 0.3322(15) 0.2319(12) 0.9269(17) 0.139(8) Uiso 1 0 .
C18 C 0.2498(12) 0.2131(9) 0.8707(14) 0.116(7) Uiso 1 0 .
C19 C 0.2448(9) 0.2417(8) 0.8038(12) 0.082(5) Uiso 1 0 .
N20 N 0.2990(7) 0.2850(6) 0.7943(8) 0.072(4) Uiso 1 0 .
O21 O 0.1679(5) 0.1837(5) 0.5990(7) 0.071(3) Uiso 1 0 .
C22 C 0.1428(10) 0.1277(9) 0.6195(12) 0.094(6) Uiso 1 0 .
C23 C 0.1513(8) 0.0787(7) 0.5165(10) 0.063(4) Uiso 1 0 .
C24 C 0.0948(11) 0.0179(10) 0.5051(14) 0.106(6) Uiso 1 0 .
C25 C 0.0950(15) -0.0230(13) 0.4396(19) 0.160(10) Uiso 1 0 .
C26 C 0.1323(8) -0.0120(7) 0.3822(11) 0.069(4) Uiso 1 0 .
C27 C 0.2019(10) 0.0682(9) 0.3889(13) 0.099(6) Uiso 1 0 .
N28 N 0.1928(9) 0.0990(7) 0.4731(11) 0.109(5) Uiso 1 0 .
O29 O 0.0705(4) 0.3398(3) 0.7878(5) 0.042(2) Uiso 1 0 .
C30 C 0.1164(7) 0.3575(6) 0.8783(9) 0.052(3) Uiso 1 0 .
C31 C 0.1276(7) 0.4224(5) 0.9286(8) 0.044(3) Uiso 1 0 .
C32 C 0.1872(7) 0.4584(6) 1.0078(9) 0.049(3) Uiso 1 0 .
C33 C 0.1900(8) 0.5152(7) 1.0495(10) 0.062(4) Uiso 1 0 .
C34 C 0.1366(7) 0.5361(6) 1.0233(9) 0.058(4) Uiso 1 0 .
C35 C 0.0749(7) 0.4992(6) 0.9417(8) 0.048(3) Uiso 1 0 .
N36 N 0.0724(5) 0.4424(4) 0.9009(6) 0.039(2) Uiso 1 0 .
O37 O 0.0557(4) 0.4170(3) 0.7013(5) 0.0278(17) Uiso 1 0 .
C38 C 0.0323(7) 0.4379(6) 0.6331(9) 0.048(3) Uiso 1 0 .
C39 C 0.0846(7) 0.4389(6) 0.5658(9) 0.048(3) Uiso 1 0 .
C40 C 0.0859(9) 0.4742(7) 0.5075(11) 0.075(5) Uiso 1 0 .
C41 C 0.1326(9) 0.4615(8) 0.4437(11) 0.082(5) Uiso 1 0 .
C42 C 0.1717(7) 0.4264(6) 0.4511(10) 0.058(4) Uiso 1 0 .
C43 C 0.1675(7) 0.3951(6) 0.5092(9) 0.049(3) Uiso 1 0 .
N44 N 0.1240(5) 0.4007(4) 0.5751(6) 0.038(2) Uiso 1 0 .
O45 O -0.1836(4) 0.2142(3) 0.5804(5) 0.0352(19) Uiso 1 0 .
C46 C -0.2465(6) 0.1784(5) 0.5076(8) 0.040(3) Uiso 1 0 .
C47 C -0.3126(8) 0.1984(7) 0.5285(10) 0.060(4) Uiso 1 0 .
C48 C -0.3888(11) 0.1566(9) 0.4776(13) 0.099(6) Uiso 1 0 .
C49 C -0.4515(15) 0.1758(13) 0.5094(18) 0.157(9) Uiso 1 0 .
C50 C -0.4253(13) 0.2419(11) 0.5502(16) 0.137(8) Uiso 1 0 .
C51 C -0.3480(9) 0.2759(7) 0.6088(10) 0.072(4) Uiso 1 0 .
N52 N -0.2967(5) 0.2495(4) 0.5889(7) 0.043(3) Uiso 1 0 .
O53 O 0.4235(7) 0.2903(6) 0.4885(8) 0.108(4) Uiso 1 0 .
C54 C 0.3565(9) 0.2157(8) 0.4358(11) 0.081(5) Uiso 1 0 .
O55 O 0.3269(8) 0.1804(6) 0.4805(9) 0.123(5) Uiso 1 0 .
O56 O 0.4242(7) 0.2495(6) 0.6610(8) 0.099(4) Uiso 1 0 .
C57 C 0.3872(13) 0.2075(11) 0.6862(14) 0.115(7) Uiso 1 0 .
O58 O 0.3097(7) 0.1718(6) 0.6416(9) 0.115(4) Uiso 1 0 .
C59 C 0.4019(12) 0.1764(10) 0.7748(16) 0.034(5) Uiso 0.5 0 .
C60 C 0.3577(16) 0.1307(13) 0.795(2) 0.063(8) Uiso 0.5 0 .
C61 C 0.383(2) 0.1028(16) 0.870(2) 0.090(11) Uiso 0.5 0 .
C62 C 0.462(2) 0.1382(16) 0.932(2) 0.096(11) Uiso 0.5 0 .
C63 C 0.5108(15) 0.1916(13) 0.9040(19) 0.058(7) Uiso 0.5 0 .
C64 C 0.4769(16) 0.2066(13) 0.818(2) 0.057(8) Uiso 0.5 0 .
O65 O 0.4002(5) 0.3985(4) 0.5856(6) 0.066(3) Uiso 1 0 .
C66 C 0.3557(7) 0.4310(6) 0.6035(9) 0.051(3) Uiso 1 0 .
O67 O 0.3095(5) 0.4117(4) 0.6519(6) 0.053(2) Uiso 1 0 .
C68 C 0.3659(7) 0.4836(6) 0.5818(9) 0.056(4) Uiso 1 0 .
C69 C 0.3370(7) 0.5280(6) 0.6270(9) 0.058(4) Uiso 1 0 .
C70 C 0.3462(9) 0.5781(8) 0.5977(11) 0.080(5) Uiso 1 0 .
C71 C 0.3867(9) 0.5939(8) 0.5333(12) 0.085(5) Uiso 1 0 .
C72 C 0.4148(10) 0.5515(9) 0.4913(12) 0.098(6) Uiso 1 0 .
C73 C 0.4117(10) 0.5033(9) 0.5107(13) 0.099(6) Uiso 1 0 .
O74 O 0.1963(6) 0.2049(5) 0.4205(7) 0.076(3) Uiso 1 0 .
C75 C 0.1427(7) 0.2272(6) 0.4074(10) 0.055(4) Uiso 1 0 .
O76 O 0.1291(5) 0.2546(5) 0.4810(7) 0.075(3) Uiso 1 0 .
C77 C 0.0987(8) 0.2226(7) 0.3305(11) 0.066(4) Uiso 1 0 .
C78 C 0.1118(15) 0.1927(13) 0.257(2) 0.167(10) Uiso 1 0 .
C79 C 0.0888(19) 0.1999(14) 0.174(2) 0.182(11) Uiso 1 0 .
C80 C 0.013(2) 0.1984(19) 0.155(3) 0.259(18) Uiso 1 0 .
C81 C -0.0081(14) 0.2348(12) 0.2387(18) 0.152(9) Uiso 1 0 .
C82 C 0.0408(8) 0.2404(7) 0.3229(11) 0.070(4) Uiso 1 0 .
O83 O 0.2992(4) 0.4110(4) 0.8148(5) 0.045(2) Uiso 1 0 .
C84 C 0.2663(5) 0.4490(4) 0.8152(7) 0.022(2) Uiso 1 0 .
O85 O 0.2038(4) 0.4371(3) 0.7685(5) 0.0358(19) Uiso 1 0 .
C86 C 0.3135(5) 0.5155(5) 0.8638(7) 0.026(2) Uiso 1 0 .
C87 C 0.2741(6) 0.5546(5) 0.8864(8) 0.042(3) Uiso 1 0 .
C88 C 0.3173(10) 0.6179(8) 0.9396(12) 0.091(5) Uiso 1 0 .
C89 C 0.3990(15) 0.6395(12) 0.9735(18) 0.160(9) Uiso 1 0 .
C90 C 0.4377(12) 0.5963(11) 0.9394(15) 0.127(7) Uiso 1 0 .
C91 C 0.3936(7) 0.5348(6) 0.8923(9) 0.049(3) Uiso 1 0 .
O92 O 0.0632(5) 0.1995(4) 0.6959(6) 0.067(3) Uiso 1 0 .
C93 C 0.0045(9) 0.1911(7) 0.7175(11) 0.070(4) Uiso 1 0 .
O94 O -0.0573(4) 0.1975(4) 0.6730(6) 0.052(2) Uiso 1 0 .
C95 C -0.0096(9) 0.1670(7) 0.7941(11) 0.073(4) Uiso 1 0 .
C96 C 0.0437(10) 0.1442(8) 0.8255(13) 0.097(6) Uiso 1 0 .
C97 C 0.0230(13) 0.1173(10) 0.9008(15) 0.131(8) Uiso 1 0 .
C98 C -0.0386(13) 0.1133(11) 0.9366(15) 0.130(8) Uiso 1 0 .
C99 C -0.0763(18) 0.1460(15) 0.899(2) 0.208(13) Uiso 1 0 .
C100 C -0.0647(11) 0.1740(9) 0.8247(15) 0.111(7) Uiso 1 0 .
O101 O 0.0200(5) 0.1542(4) 0.5037(6) 0.059(2) Uiso 1 0 .
C102 C -0.0491(7) 0.1415(6) 0.4568(9) 0.058(4) Uiso 1 0 .
O103 O -0.0931(4) 0.1693(3) 0.4803(5) 0.042(2) Uiso 1 0 .
C104 C -0.0787(8) 0.0834(6) 0.3771(9) 0.059(4) Uiso 1 0 .
C105 C -0.1588(9) 0.0576(7) 0.3468(11) 0.077(5) Uiso 1 0 .
C106 C -0.1894(10) -0.0016(9) 0.2771(13) 0.099(6) Uiso 1 0 .
C107 C -0.1381(13) -0.0182(10) 0.2312(15) 0.129(7) Uiso 1 0 .
C108 C -0.0558(11) 0.0086(9) 0.2659(14) 0.111(6) Uiso 1 0 .
C109 C -0.0278(8) 0.0626(7) 0.3459(10) 0.063(4) Uiso 1 0 .
O110 O -0.0917(4) 0.2870(3) 0.4866(5) 0.0371(19) Uiso 1 0 .
C111 C -0.1355(6) 0.3153(5) 0.4820(8) 0.031(3) Uiso 1 0 .
O112 O -0.1765(4) 0.3237(3) 0.5322(5) 0.0372(19) Uiso 1 0 .
C113 C -0.1344(7) 0.3420(6) 0.4107(9) 0.047(3) Uiso 1 0 .
C114 C -0.1880(9) 0.3699(8) 0.3827(12) 0.082(5) Uiso 1 0 .
C115 C -0.1888(10) 0.3955(8) 0.3122(13) 0.094(6) Uiso 1 0 .
C116 C -0.1329(8) 0.3976(7) 0.2608(10) 0.065(4) Uiso 1 0 .
C117 C -0.0755(8) 0.3750(6) 0.2872(10) 0.061(4) Uiso 1 0 .
C118 C -0.0772(6) 0.3501(5) 0.3583(9) 0.043(3) Uiso 1 0 .
O119 O -0.0729(5) 0.3376(4) 0.8586(6) 0.056(2) Uiso 1 0 .
C120 C -0.1389(6) 0.3016(5) 0.8423(8) 0.033(3) Uiso 1 0 .
O121 O -0.1876(4) 0.2820(4) 0.7698(6) 0.047(2) Uiso 1 0 .
C122 C -0.1593(6) 0.2784(5) 0.9142(8) 0.036(3) Uiso 1 0 .
C123 C -0.1053(9) 0.2958(7) 0.9934(11) 0.075(4) Uiso 1 0 .
C124 C -0.1210(10) 0.2781(8) 1.0655(13) 0.095(6) Uiso 1 0 .
C125 C -0.2063(12) 0.2347(9) 1.0591(14) 0.114(7) Uiso 1 0 .
C126 C -0.2548(12) 0.2205(10) 0.9820(15) 0.114(7) Uiso 1 0 .
C127 C -0.2337(8) 0.2450(7) 0.9139(11) 0.068(4) Uiso 1 0 .
O128 O -0.0596(4) 0.4388(3) 0.7790(5) 0.043(2) Uiso 1 0 .
C129 C -0.1299(6) 0.4313(5) 0.7476(8) 0.034(3) Uiso 1 0 .
O130 O -0.1831(4) 0.3811(3) 0.7012(5) 0.039(2) Uiso 1 0 .
C131 C -0.1472(6) 0.4892(5) 0.7612(8) 0.042(3) Uiso 1 0 .
C132 C -0.2247(7) 0.4840(6) 0.7294(9) 0.053(4) Uiso 1 0 .
C133 C -0.2393(8) 0.5388(7) 0.7398(10) 0.064(4) Uiso 1 0 .
C134 C -0.1815(8) 0.5992(6) 0.7853(10) 0.062(4) Uiso 1 0 .
C135 C -0.1034(8) 0.6040(7) 0.8250(10) 0.065(4) Uiso 1 0 .
C136 C -0.0865(7) 0.5519(6) 0.8063(9) 0.050(3) Uiso 1 0 .
O137 O 0.5258(7) 0.3743(5) 0.6610(8) 0.095(4) Uiso 1 0 .
C138 C 0.5766(12) 0.4034(10) 0.7352(16) 0.117(7) Uiso 1 0 .
O139 O 0.6164(8) 0.3763(6) 0.7704(9) 0.120(4) Uiso 1 0 .
C140 C 0.5765(9) 0.4609(8) 0.7857(12) 0.083(5) Uiso 1 0 .
C141 C 0.5541(9) 0.4974(8) 0.7441(11) 0.081(5) Uiso 1 0 .
C142 C 0.5597(9) 0.5572(8) 0.7813(12) 0.088(5) Uiso 1 0 .
C143 C 0.5989(12) 0.5841(10) 0.8750(16) 0.127(7) Uiso 1 0 .
C144 C 0.6178(10) 0.5476(9) 0.9251(13) 0.098(6) Uiso 1 0 .
C145 C 0.6131(8) 0.4827(7) 0.8777(10) 0.070(4) Uiso 1 0 .
C146 C 0.4290(11) 0.1831(9) 0.7174(14) 0.024(5) Uiso 0.5 0 .
C147 C 0.3890(11) 0.1333(10) 0.7312(15) 0.030(5) Uiso 0.5 0 .
C148 C 0.4092(15) 0.1052(12) 0.7916(19) 0.057(7) Uiso 0.5 0 .
C149 C 0.4923(14) 0.1442(12) 0.8603(19) 0.054(7) Uiso 0.5 0 .
C150 C 0.5379(17) 0.1958(14) 0.827(2) 0.075(9) Uiso 0.5 0 .
C151 C 0.5066(12) 0.2185(10) 0.7595(16) 0.035(6) Uiso 0.5 0 .
C152 C 0.3062(14) 0.2918(12) 0.2690(19) 0.149(9) Uiso 1 0 .
C153 C 0.2784(11) 0.2998(9) 0.1993(15) 0.112(7) Uiso 1 0 .
C154 C 0.3578(15) -0.0228(13) 0.6371(19) 0.173(11) Uiso 1 0 .
C155 C 0.373(3) 0.020(2) 0.561(3) 0.31(2) Uiso 1 0 .
C156 C 0.3125(11) 0.3381(10) 0.3499(15) 0.118(7) Uiso 1 0 .

loop_
_atom_type_symbol
_atom_type_description
_atom_type_scat_dispersion_real
_atom_type_scat_dispersion_imag
_atom_type_scat_source
Fe Fe 0.301 0.845 'International Tables Vol. IV (1974) Table 2.2B'
O O 0.008 0.006 'International Tables Vol. IV (1974) Table 2.2B'
N N 0.004 0.003 'International Tables Vol. IV (1974) Table 2.2B'
C C 0.002 0.002 'International Tables Vol. IV (1974) Table 2.2B'
H H 0 0 'International Tables Vol. IV (1974) Table 2.2B'
